data_7039962
loop_
_publ_author_name
'Tice, Daniel B.'
'Pike, Robert D.'
'Bebout, Deborah C.'

_publ_section_title
;
 Contrasting coordination behavior of Group 12 perchlorate salts with an
 acyclic N3O2 donor ligand by X-ray crystallography and (1)H NMR.
;
_journal_issue 32
_journal_name_full 'Dalton transactions (Cambridge, England : 2003)'
_journal_page_first 12871
_journal_page_last 12883
_journal_paper_doi 10.1039/c6dt02322c
_journal_volume 45
_journal_year 2016
_chemical_formula_moiety 'C19 H19 Cl2 Hg N3 O10'
_chemical_formula_sum 'C19 H19 Cl2 Hg N3 O10'
_chemical_formula_weight 720.86
_chemical_melting_point 437
_chemical_name_systematic '(diperchlorato-O,O')(2,6-bis(2-pyridylmethoxymethyl)pyridine-N,N',N'',O,O') mercury(ii)'
_space_group_crystal_system monoclinic
_space_group_IT_number 14
_space_group_name_Hall '-P 2ybc'
_space_group_name_H-M_alt 'P 1 21/c 1'
_symmetry_space_group_name_Hall '-P 2ybc'
_symmetry_space_group_name_H-M 'P 1 21/c 1'
_atom_sites_solution_hydrogens geom
_audit_creation_method SHELXL-2014/5
_audit_update_record
;
2016-06-10 deposited with the CCDC.
2016-07-20 downloaded from the CCDC.
;
_cell_angle_alpha 90
_cell_angle_beta 95.2000(10)
_cell_angle_gamma 90
_cell_formula_units_Z 4
_cell_length_a 11.8779(2)
_cell_length_b 8.53690(10)
_cell_length_c 21.7533(4)
_cell_measurement_reflns_used 9876
_cell_measurement_temperature 100(2)
_cell_measurement_theta_max 69.90
_cell_measurement_theta_min 3.74
_cell_volume 2196.72(6)
_computing_cell_refinement 'SAINTPLUS (Bruker AXS, 2004)'
_computing_data_collection 'APEX2 (Bruker AXS, 2004)'
_computing_data_reduction SAINTPLUS
_computing_molecular_graphics 'SHELXLE (Hubschle, 2011)'
_computing_publication_material 'Mercury 3.6 (CCDC, 2015)'
_computing_structure_refinement 'SHELXL-2014/5 (Sheldrick, 2014)'
_computing_structure_solution 'SHELXS97 (Sheldrick, 1997)'
_diffrn_ambient_temperature 100(2)
_diffrn_measured_fraction_theta_full 0.998
_diffrn_measured_fraction_theta_max 0.998
_diffrn_measurement_device_type 'Bruker SMART APEX II CCD'
_diffrn_measurement_method '\w and \y'
_diffrn_radiation_monochromator graphite
_diffrn_radiation_type CuK\a
_diffrn_radiation_wavelength 1.54178
_diffrn_reflns_av_R_equivalents 0.0417
_diffrn_reflns_av_unetI/netI 0.0255
_diffrn_reflns_Laue_measured_fraction_full 0.998
_diffrn_reflns_Laue_measured_fraction_max 0.998
_diffrn_reflns_limit_h_max 14
_diffrn_reflns_limit_h_min -13
_diffrn_reflns_limit_k_max 10
_diffrn_reflns_limit_k_min -10
_diffrn_reflns_limit_l_max 25
_diffrn_reflns_limit_l_min -25
_diffrn_reflns_number 24803
_diffrn_reflns_point_group_measured_fraction_full 0.998
_diffrn_reflns_point_group_measured_fraction_max 0.998
_diffrn_reflns_theta_full 67.000
_diffrn_reflns_theta_max 66.984
_diffrn_reflns_theta_min 3.737
_exptl_absorpt_coefficient_mu 15.397
_exptl_absorpt_correction_T_max 0.5353
_exptl_absorpt_correction_T_min 0.0498
_exptl_absorpt_correction_type numerical
_exptl_absorpt_process_details 'SADABS (Sheldrick, 2004)'
_exptl_crystal_colour colorless
_exptl_crystal_density_diffrn 2.180
_exptl_crystal_description blade
_exptl_crystal_F_000 1392
_exptl_crystal_recrystallization_method 'Re-crystallisation from solvent'
_exptl_crystal_size_max 0.387
_exptl_crystal_size_mid 0.177
_exptl_crystal_size_min 0.086
_refine_diff_density_max 1.386
_refine_diff_density_min -1.012
_refine_diff_density_rms 0.110
_refine_ls_extinction_method none
_refine_ls_goodness_of_fit_ref 1.034
_refine_ls_hydrogen_treatment constr
_refine_ls_matrix_type full
_refine_ls_number_parameters 316
_refine_ls_number_reflns 3899
_refine_ls_number_restraints 0
_refine_ls_restrained_S_all 1.034
_refine_ls_R_factor_all 0.0258
_refine_ls_R_factor_gt 0.0244
_refine_ls_shift/su_max 0.001
_refine_ls_shift/su_mean 0.000
_refine_ls_structure_factor_coef Fsqd
_refine_ls_weighting_details 'w=1/[\s^2^(Fo^2^)+(0.0336P)^2^+7.1878P] where P=(Fo^2^+2Fc^2^)/3'
_refine_ls_weighting_scheme calc
_refine_ls_wR_factor_gt 0.0637
_refine_ls_wR_factor_ref 0.0645
_reflns_Friedel_coverage 0.000
_reflns_number_gt 3734
_reflns_number_total 3899
_reflns_threshold_expression 'I > 2\s(I)'
_cod_data_source_file c6dt02322c2.cif
_cod_data_source_block dcb110_0m
_cod_depositor_comments 'Adding full bibliography for 7039959--7039962.cif.'
_cod_database_code 7039962
_shelx_space_group_comment
;
The symmetry employed for this shelxl refinement is uniquely defined
by the following loop, which should always be used as a source of
symmetry information in preference to the above space-group names.
They are only intended as comments.
;
_shelx_estimated_absorpt_t_min 0.066
_shelx_estimated_absorpt_t_max 0.351
_shelxl_version_number 2014/5
_solvent_exptl_crystal_recrystallization_method 'acetonitrile/m-xylene or acetone'

loop_
_space_group_symop_operation_xyz
'x, y, z'
'-x, y+1/2, -z+1/2'
'-x, -y, -z'
'x, -y-1/2, z-1/2'

loop_
_atom_site_label
_atom_site_type_symbol
_atom_site_fract_x
_atom_site_fract_y
_atom_site_fract_z
_atom_site_U_iso_or_equiv
_atom_site_adp_type
_atom_site_occupancy
_atom_site_site_symmetry_order
_atom_site_calc_flag
_atom_site_refinement_flags_posn
_atom_site_refinement_flags_adp
Hg1 Hg 0.30011(2) 0.73942(2) 0.36434(2) 0.01165(7) Uani 1 1 d . .
Cl1 Cl 0.57872(7) 0.82050(11) 0.34178(4) 0.0173(2) Uani 1 1 d . .
Cl2 Cl -0.00305(7) 0.62179(10) 0.39261(4) 0.01297(18) Uani 1 1 d . .
O1 O 0.3234(2) 0.7164(3) 0.48025(12) 0.0126(5) Uani 1 1 d . .
O2 O 0.2999(2) 0.9794(3) 0.29225(11) 0.0147(5) Uani 1 1 d . .
O3 O 0.5033(2) 0.8471(3) 0.39046(13) 0.0209(6) Uani 1 1 d . .
O4 O 0.5194(3) 0.7239(4) 0.29486(16) 0.0297(7) Uani 1 1 d . .
O5 O 0.6059(3) 0.9678(4) 0.31498(16) 0.0354(8) Uani 1 1 d . .
O6 O 0.6780(3) 0.7425(4) 0.36779(19) 0.0360(9) Uani 1 1 d . .
O7 O 0.1149(2) 0.5732(3) 0.40096(12) 0.0175(6) Uani 1 1 d . .
O8 O -0.0104(3) 0.7839(3) 0.41130(14) 0.0210(6) Uani 1 1 d . .
O9 O -0.0683(2) 0.5243(4) 0.43034(12) 0.0217(6) Uani 1 1 d . .
O10 O -0.0431(2) 0.6044(4) 0.32848(12) 0.0223(6) Uani 1 1 d . .
N1 N 0.3730(3) 0.5041(4) 0.39433(14) 0.0137(7) Uani 1 1 d . .
N2 N 0.2261(2) 0.9495(4) 0.40761(14) 0.0117(6) Uani 1 1 d . .
N3 N 0.2300(3) 0.6736(4) 0.26717(14) 0.0142(7) Uani 1 1 d . .
C1 C 0.4144(3) 0.4085(5) 0.35215(18) 0.0153(8) Uani 1 1 d . .
H1 H 0.4157 0.4451 0.3110 0.018 Uiso 1 1 calc R U
C2 C 0.4545(4) 0.2604(5) 0.3665(2) 0.0193(9) Uani 1 1 d . .
H2 H 0.4815 0.1948 0.3357 0.023 Uiso 1 1 calc R U
C3 C 0.4545(3) 0.2097(5) 0.42721(19) 0.0175(8) Uani 1 1 d . .
H3 H 0.4819 0.1083 0.4387 0.021 Uiso 1 1 calc R U
C4 C 0.4143(3) 0.3076(5) 0.47076(18) 0.0169(8) Uani 1 1 d . .
H4 H 0.4154 0.2749 0.5126 0.020 Uiso 1 1 calc R U
C5 C 0.3725(3) 0.4540(5) 0.45311(17) 0.0134(8) Uani 1 1 d . .
C6 C 0.3214(3) 0.5567(4) 0.49951(16) 0.0135(8) Uani 1 1 d . .
H6A H 0.2424 0.5240 0.5035 0.016 Uiso 1 1 calc R U
H6B H 0.3646 0.5453 0.5404 0.016 Uiso 1 1 calc R U
C7 C 0.2468(3) 0.8154(5) 0.50839(17) 0.0162(8) Uani 1 1 d . .
H7A H 0.2813 0.8494 0.5494 0.019 Uiso 1 1 calc R U
H7B H 0.1770 0.7565 0.5146 0.019 Uiso 1 1 calc R U
C8 C 0.2177(3) 0.9574(5) 0.46878(17) 0.0141(8) Uani 1 1 d . .
C9 C 0.1739(3) 1.0881(5) 0.49575(17) 0.0156(8) Uani 1 1 d . .
H9 H 0.1711 1.0929 0.5392 0.019 Uiso 1 1 calc R U
C10 C 0.1343(3) 1.2115(5) 0.45878(19) 0.0168(8) Uani 1 1 d . .
H10 H 0.1023 1.3012 0.4763 0.020 Uiso 1 1 calc R U
C11 C 0.1420(3) 1.2025(5) 0.39570(18) 0.0154(8) Uani 1 1 d . .
H11 H 0.1148 1.2857 0.3694 0.018 Uiso 1 1 calc R U
C12 C 0.1898(3) 1.0708(5) 0.37139(17) 0.0139(8) Uani 1 1 d . .
C13 C 0.1968(3) 1.0550(5) 0.30300(17) 0.0164(8) Uani 1 1 d . .
H13A H 0.1320 0.9930 0.2845 0.020 Uiso 1 1 calc R U
H13B H 0.1938 1.1600 0.2835 0.020 Uiso 1 1 calc R U
C14 C 0.2992(3) 0.9225(5) 0.23006(17) 0.0167(8) Uani 1 1 d . .
H14A H 0.3779 0.9027 0.2206 0.020 Uiso 1 1 calc R U
H14B H 0.2668 1.0038 0.2012 0.020 Uiso 1 1 calc R U
C15 C 0.2319(3) 0.7747(5) 0.22027(18) 0.0140(8) Uani 1 1 d . .
C16 C 0.1761(4) 0.7406(4) 0.1627(2) 0.0185(9) Uani 1 1 d . .
H16 H 0.1748 0.8147 0.1301 0.022 Uiso 1 1 calc R U
C17 C 0.1222(3) 0.5971(5) 0.15354(18) 0.0204(9) Uani 1 1 d . .
H17 H 0.0854 0.5712 0.1143 0.024 Uiso 1 1 calc R U
C18 C 0.1225(3) 0.4922(5) 0.20193(18) 0.0182(8) Uani 1 1 d . .
H18 H 0.0871 0.3927 0.1965 0.022 Uiso 1 1 calc R U
C19 C 0.1756(3) 0.5363(5) 0.25833(18) 0.0172(8) Uani 1 1 d . .
H19 H 0.1736 0.4667 0.2923 0.021 Uiso 1 1 calc R U

loop_
_atom_site_aniso_label
_atom_site_aniso_U_11
_atom_site_aniso_U_22
_atom_site_aniso_U_33
_atom_site_aniso_U_23
_atom_site_aniso_U_13
_atom_site_aniso_U_12
Hg1 0.01615(11) 0.01016(10) 0.00885(11) -0.00009(5) 0.00232(7) 0.00181(6)
Cl1 0.0158(4) 0.0155(5) 0.0211(5) -0.0012(4) 0.0039(3) 0.0008(4)
Cl2 0.0143(4) 0.0137(4) 0.0111(4) -0.0015(3) 0.0026(3) 0.0013(3)
O1 0.0169(13) 0.0106(12) 0.0112(13) 0.0010(10) 0.0066(10) 0.0014(11)
O2 0.0186(13) 0.0158(14) 0.0101(12) -0.0021(10) 0.0034(10) 0.0010(11)
O3 0.0219(14) 0.0226(15) 0.0193(14) -0.0006(12) 0.0087(11) 0.0011(12)
O4 0.0368(19) 0.0256(17) 0.0260(18) -0.0033(13) -0.0013(15) -0.0026(14)
O5 0.0378(19) 0.0197(17) 0.053(2) 0.0043(15) 0.0264(16) -0.0040(14)
O6 0.0243(17) 0.042(2) 0.040(2) -0.0082(15) -0.0038(16) 0.0125(14)
O7 0.0142(13) 0.0148(14) 0.0241(14) 0.0006(11) 0.0042(11) 0.0021(11)
O8 0.0251(16) 0.0159(14) 0.0227(16) -0.0031(12) 0.0059(12) 0.0041(12)
O9 0.0211(14) 0.0264(16) 0.0188(14) 0.0001(12) 0.0090(11) -0.0061(12)
O10 0.0272(15) 0.0293(17) 0.0098(13) -0.0027(12) -0.0005(11) 0.0013(13)
N1 0.0150(15) 0.0133(16) 0.0131(16) -0.0011(13) 0.0019(12) 0.0008(13)
N2 0.0141(15) 0.0101(15) 0.0112(15) -0.0014(12) 0.0034(12) -0.0022(13)
N3 0.0172(16) 0.0125(17) 0.0133(16) -0.0013(13) 0.0028(13) 0.0007(14)
C1 0.0159(18) 0.0132(19) 0.0172(19) -0.0021(15) 0.0033(15) -0.0024(16)
C2 0.015(2) 0.018(2) 0.025(2) -0.0048(16) 0.0030(17) 0.0013(16)
C3 0.0146(19) 0.0106(18) 0.026(2) 0.0025(17) -0.0026(16) 0.0016(16)
C4 0.0172(19) 0.015(2) 0.018(2) 0.0032(16) -0.0012(15) -0.0027(17)
C5 0.0131(17) 0.0135(19) 0.0137(18) 0.0021(15) 0.0019(14) -0.0019(15)
C6 0.0174(18) 0.0128(19) 0.0103(17) 0.0027(14) 0.0012(14) -0.0016(15)
C7 0.0199(19) 0.017(2) 0.0123(18) -0.0042(16) 0.0065(15) 0.0042(17)
C8 0.0136(17) 0.017(2) 0.0119(18) -0.0017(15) 0.0048(14) -0.0017(16)
C9 0.0180(18) 0.017(2) 0.0122(18) -0.0047(15) 0.0067(15) -0.0024(16)
C10 0.0169(19) 0.0120(19) 0.023(2) -0.0048(16) 0.0078(16) -0.0004(16)
C11 0.0154(18) 0.0120(18) 0.019(2) 0.0011(16) 0.0033(15) 0.0011(16)
C12 0.0159(18) 0.0118(19) 0.0140(18) -0.0023(15) 0.0013(14) -0.0025(15)
C13 0.022(2) 0.0135(19) 0.0145(19) 0.0015(15) 0.0042(15) 0.0036(16)
C14 0.023(2) 0.015(2) 0.0132(19) -0.0003(15) 0.0056(15) -0.0009(17)
C15 0.0156(19) 0.0164(19) 0.0108(19) -0.0004(15) 0.0046(15) 0.0043(16)
C16 0.023(2) 0.019(2) 0.013(2) -0.0007(15) 0.0037(17) 0.0067(16)
C17 0.0184(19) 0.026(2) 0.017(2) -0.0071(17) 0.0013(15) 0.0049(18)
C18 0.0184(19) 0.020(2) 0.017(2) -0.0070(16) 0.0072(15) -0.0030(17)
C19 0.0187(19) 0.019(2) 0.0148(19) -0.0006(16) 0.0049(15) 0.0011(17)

loop_
_atom_type_symbol
_atom_type_description
_atom_type_scat_dispersion_real
_atom_type_scat_dispersion_imag
_atom_type_scat_source
C C 0.0181 0.0091 'International Tables Vol C Tables 4.2.6.8 and 6.1.1.4'
H H 0.0000 0.0000 'International Tables Vol C Tables 4.2.6.8 and 6.1.1.4'
N N 0.0311 0.0180 'International Tables Vol C Tables 4.2.6.8 and 6.1.1.4'
O O 0.0492 0.0322 'International Tables Vol C Tables 4.2.6.8 and 6.1.1.4'
Cl Cl 0.3639 0.7018 'International Tables Vol C Tables 4.2.6.8 and 6.1.1.4'
Hg Hg -4.2923 7.6849 'International Tables Vol C Tables 4.2.6.8 and 6.1.1.4'

loop_
_geom_angle_atom_site_label_1
_geom_angle_atom_site_label_2
_geom_angle_atom_site_label_3
_geom_angle
N2 Hg1 N1 138.11(11)
N2 Hg1 N3 117.67(11)
N1 Hg1 N3 98.46(11)
N2 Hg1 O1 69.74(10)
N1 Hg1 O1 68.74(10)
N3 Hg1 O1 155.50(10)
N2 Hg1 O2 68.97(9)
N1 Hg1 O2 149.37(10)
N3 Hg1 O2 69.56(10)
O1 Hg1 O2 131.63(8)
N2 Hg1 O3 90.98(10)
N1 Hg1 O3 85.82(10)
N3 Hg1 O3 123.10(10)
O1 Hg1 O3 78.06(9)
O2 Hg1 O3 78.56(9)
N2 Hg1 O7 86.43(9)
N1 Hg1 O7 75.96(9)
N3 Hg1 O7 84.72(10)
O1 Hg1 O7 72.11(8)
O2 Hg1 O7 128.26(8)
O3 Hg1 O7 149.05(8)
N2 Hg1 O4 127.71(10)
N1 Hg1 O4 77.76(10)
N3 Hg1 O4 77.93(10)
O1 Hg1 O4 117.35(9)
O2 Hg1 O4 72.24(8)
O3 Hg1 O4 47.40(8)
O7 Hg1 O4 145.83(8)
O6 Cl1 O5 111.2(2)
O6 Cl1 O4 110.3(2)
O5 Cl1 O4 109.0(2)
O6 Cl1 O3 108.9(2)
O5 Cl1 O3 109.41(18)
O4 Cl1 O3 107.93(19)
O10 Cl2 O9 110.13(17)
O10 Cl2 O8 110.33(18)
O9 Cl2 O8 110.05(18)
O10 Cl2 O7 108.73(17)
O9 Cl2 O7 108.93(17)
O8 Cl2 O7 108.62(17)
C7 O1 C6 114.4(3)
C7 O1 Hg1 111.6(2)
C6 O1 Hg1 111.4(2)
C13 O2 C14 112.1(3)
C13 O2 Hg1 102.4(2)
C14 O2 Hg1 107.7(2)
Cl1 O3 Hg1 113.82(15)
Cl1 O4 Hg1 90.51(16)
Cl2 O7 Hg1 126.37(15)
C5 N1 C1 119.0(3)
C5 N1 Hg1 121.4(3)
C1 N1 Hg1 119.6(2)
C8 N2 C12 119.4(3)
C8 N2 Hg1 121.5(2)
C12 N2 Hg1 119.1(2)
C15 N3 C19 119.6(3)
C15 N3 Hg1 121.3(3)
C19 N3 Hg1 118.7(2)
N1 C1 C2 122.7(4)
N1 C1 H1 118.7
C2 C1 H1 118.7
C1 C2 C3 118.1(4)
C1 C2 H2 121.0
C3 C2 H2 121.0
C4 C3 C2 119.6(4)
C4 C3 H3 120.2
C2 C3 H3 120.2
C3 C4 C5 119.5(4)
C3 C4 H4 120.2
C5 C4 H4 120.2
N1 C5 C4 121.1(4)
N1 C5 C6 119.2(3)
C4 C5 C6 119.7(3)
O1 C6 C5 110.0(3)
O1 C6 H6A 109.7
C5 C6 H6A 109.7
O1 C6 H6B 109.7
C5 C6 H6B 109.7
H6A C6 H6B 108.2
O1 C7 C8 110.8(3)
O1 C7 H7A 109.5
C8 C7 H7A 109.5
O1 C7 H7B 109.5
C8 C7 H7B 109.5
H7A C7 H7B 108.1
N2 C8 C9 121.6(4)
N2 C8 C7 119.4(3)
C9 C8 C7 118.8(3)
C10 C9 C8 119.3(3)
C10 C9 H9 120.4
C8 C9 H9 120.4
C9 C10 C11 119.0(4)
C9 C10 H10 120.5
C11 C10 H10 120.5
C10 C11 C12 119.3(4)
C10 C11 H11 120.4
C12 C11 H11 120.4
N2 C12 C11 121.4(3)
N2 C12 C13 117.8(3)
C11 C12 C13 120.8(3)
O2 C13 C12 109.2(3)
O2 C13 H13A 109.8
C12 C13 H13A 109.8
O2 C13 H13B 109.8
C12 C13 H13B 109.8
H13A C13 H13B 108.3
O2 C14 C15 112.1(3)
O2 C14 H14A 109.2
C15 C14 H14A 109.2
O2 C14 H14B 109.2
C15 C14 H14B 109.2
H14A C14 H14B 107.9
N3 C15 C16 120.7(4)
N3 C15 C14 118.7(3)
C16 C15 C14 120.6(4)
C17 C16 C15 119.3(4)
C17 C16 H16 120.3
C15 C16 H16 120.3
C18 C17 C16 119.5(4)
C18 C17 H17 120.2
C16 C17 H17 120.2
C19 C18 C17 118.0(4)
C19 C18 H18 121.0
C17 C18 H18 121.0
N3 C19 C18 122.7(4)
N3 C19 H19 118.6
C18 C19 H19 118.6

loop_
_geom_bond_atom_site_label_1
_geom_bond_atom_site_label_2
_geom_bond_distance
Hg1 N2 2.242(3)
Hg1 N1 2.260(3)
Hg1 N3 2.271(3)
Hg1 O1 2.519(3)
Hg1 O2 2.580(3)
Hg1 O3 2.597(3)
Hg1 O7 2.794(3)
Hg1 O4 3.130(4)
Cl1 O6 1.426(4)
Cl1 O5 1.435(3)
Cl1 O4 1.445(3)
Cl1 O3 1.465(3)
Cl2 O10 1.440(3)
Cl2 O9 1.443(3)
Cl2 O8 1.447(3)
Cl2 O7 1.456(3)
O1 C7 1.420(5)
O1 C6 1.427(5)
O2 C13 1.422(5)
O2 C14 1.436(4)
N1 C5 1.349(5)
N1 C1 1.353(5)
N2 C8 1.345(5)
N2 C12 1.348(5)
N3 C15 1.338(5)
N3 C19 1.344(5)
C1 C2 1.377(6)
C1 H1 0.9500
C2 C3 1.391(6)
C2 H2 0.9500
C3 C4 1.380(6)
C3 H3 0.9500
C4 C5 1.386(6)
C4 H4 0.9500
C5 C6 1.506(5)
C6 H6A 0.9900
C6 H6B 0.9900
C7 C8 1.509(5)
C7 H7A 0.9900
C7 H7B 0.9900
C8 C9 1.384(5)
C9 C10 1.382(6)
C9 H9 0.9500
C10 C11 1.386(6)
C10 H10 0.9500
C11 C12 1.386(6)
C11 H11 0.9500
C12 C13 1.503(5)
C13 H13A 0.9900
C13 H13B 0.9900
C14 C15 1.498(6)
C14 H14A 0.9900
C14 H14B 0.9900
C15 C16 1.393(6)
C16 C17 1.388(6)
C16 H16 0.9500
C17 C18 1.382(6)
C17 H17 0.9500
C18 C19 1.380(6)
C18 H18 0.9500
C19 H19 0.9500
